data_1515506
loop_
_publ_author_name
'Serpell, Christopher J.'
'Cookson, James'
'Thompson, Amber L.'
'Beer, Paul D.'

_publ_section_title
;
 A dual-functional tetrakis-imidazolium macrocycle for supramolecular
 assembly
;
_journal_issue 3
_journal_name_full 'Chemical Science'
_journal_page_first 494
_journal_paper_doi 10.1039/c0sc00511h
_journal_volume 2
_journal_year 2011
_chemical_formula_moiety 'C40 H36 N8, 4(F6 P), 6(H2 O)'
_chemical_formula_sum 'C40 H48 F24 N8 O6 P4'
_chemical_formula_weight 1316.72
_space_group_IT_number 14
_symmetry_cell_setting monoclinic
_symmetry_space_group_name_Hall '-P 2yn'
_symmetry_space_group_name_H-M 'P 1 21/n 1'
_atom_sites_solution_hydrogens geom
_atom_sites_solution_primary direct
_audit_creation_date 09-06-26
_audit_creation_method CRYSTALS_ver_12.86
_cell_angle_alpha 90
_cell_angle_beta 97.5218(10)
_cell_angle_gamma 90
_cell_formula_units_Z 2
_cell_length_a 8.2914(2)
_cell_length_b 19.8515(4)
_cell_length_c 16.9016(4)
_cell_measurement_reflns_used 6241
_cell_measurement_temperature 150
_cell_measurement_theta_max 27
_cell_measurement_theta_min 5
_cell_volume 2758.01(11)
_computing_cell_refinement 'DENZO/SCALEPACK (Otwinowski & Minor, 1997)'
_computing_data_collection 'COLLECT (Nonius, 1997-2001).'
_computing_data_reduction 'DENZO/SCALEPACK (Otwinowski & Minor, 1997)'
_computing_molecular_graphics 'CAMERON (Watkin et al., 1996)'
_computing_publication_material 'CRYSTALS (Betteridge et al., 2003)'
_computing_structure_refinement 'CRYSTALS (Betteridge et al., 2003)'
_computing_structure_solution 'SIR92 (Altomare et al., 1994)'
_diffrn_ambient_temperature 150
_diffrn_measured_fraction_theta_full 0.990
_diffrn_measured_fraction_theta_max 0.989
_diffrn_measurement_device 'Nonius KappaCCD'
_diffrn_measurement_device_type Area
_diffrn_measurement_method \w
_diffrn_radiation_monochromator graphite
_diffrn_radiation_type 'Mo K\a'
_diffrn_radiation_wavelength 0.71073
_diffrn_reflns_av_R_equivalents 0.048
_diffrn_reflns_limit_h_max 10
_diffrn_reflns_limit_h_min -10
_diffrn_reflns_limit_k_max 25
_diffrn_reflns_limit_k_min -23
_diffrn_reflns_limit_l_max 21
_diffrn_reflns_limit_l_min -21
_diffrn_reflns_number 29821
_diffrn_reflns_theta_full 26.664
_diffrn_reflns_theta_max 27.489
_diffrn_reflns_theta_min 5.105
_diffrn_standards_number 0
_exptl_absorpt_coefficient_mu 0.270
_exptl_absorpt_correction_T_max 0.96
_exptl_absorpt_correction_T_min 0.81
_exptl_absorpt_correction_type multi-scan
_exptl_absorpt_process_details 'DENZO/SCALEPACK (Otwinowski & Minor, 1997)'
_exptl_crystal_colour colourless
_exptl_crystal_density_diffrn 1.585
_exptl_crystal_density_method 'not measured'
_exptl_crystal_description plate
_exptl_crystal_F_000 1336
_exptl_crystal_size_max 0.54
_exptl_crystal_size_mid 0.24
_exptl_crystal_size_min 0.14
_refine_diff_density_max 1.41
_refine_diff_density_min -1.06
_refine_ls_extinction_method None
_refine_ls_goodness_of_fit_ref 0.9560
_refine_ls_hydrogen_treatment constr
_refine_ls_matrix_type full
_refine_ls_number_parameters 360
_refine_ls_number_reflns 5126
_refine_ls_number_restraints 0
_refine_ls_R_factor_all 0.0936
_refine_ls_R_factor_gt 0.0745
_refine_ls_shift/su_max 0.000634
_refine_ls_structure_factor_coef Fsqd
_refine_ls_weighting_details
;
Method= Modified Sheldrick
w=1/[\s^2^(F^2^) + ( 0.12P)^2^ + 6.31P]
,where P=(max(Fo^2^,0) + 2Fc^2^)/3
;
_refine_ls_weighting_scheme calc
_refine_ls_wR_factor_all 0.2086
_refine_ls_wR_factor_gt 0.1946
_refine_ls_wR_factor_ref 0.2086
_reflns_limit_h_max 10
_reflns_limit_h_min -10
_reflns_limit_k_max 25
_reflns_limit_k_min 0
_reflns_limit_l_max 21
_reflns_limit_l_min 0
_reflns_number_gt 3902
_reflns_number_total 6262
_reflns_threshold_expression I>2.0\s(I)
_oxford_diffrn_Wilson_B_factor 3.41
_oxford_diffrn_Wilson_scale 8.85
_oxford_refine_ls_r_factor_ref 0.0936
_oxford_refine_ls_scale 0.3539(9)
_oxford_reflns_number_all 5126
_oxford_reflns_threshold_expression_ref I>-3.0\s(I)
_oxford_structure_analysis_title 013CJS08
_cod_data_source_file c0sc00511h.txt
_cod_data_source_block 1.H2O
_cod_depositor_comments
;
The following automatic conversions were performed:

'_symmetry_cell_setting' value 'Monoclinic' changed to 'monoclinic'
according to
/usr/data/users/saulius/automatic-downloads/retrospective/RSC/lib/dictionaries/cif_core.dic
dictionary named 'cif_core.dic' version 2.4.2 from 2011-04-26.

Automatic conversion script
Id: cif_fix_values 2281 2013-09-26 08:29:07Z andrius 
;
_cod_original_sg_symbol_H-M 'P 1 21/n 1 '
_cod_database_code 1515506

loop_
_symmetry_equiv_pos_as_xyz
x,y,z
-x,-y,-z
-x+1/2,y+1/2,-z+1/2
x+1/2,-y+1/2,z+1/2

loop_
_atom_site_label
_atom_site_type_symbol
_atom_site_fract_x
_atom_site_fract_y
_atom_site_fract_z
_atom_site_U_iso_or_equiv
_atom_site_occupancy
_atom_site_adp_type
_atom_site_refinement_flags_posn
_atom_site_refinement_flags_occupancy
_atom_site_disorder_group
P1 P 0.38135(11) 0.00962(5) 0.15392(6) 0.0340 1.0000 Uani . . .
F2 F 0.2416(3) 0.05152(13) 0.10078(14) 0.0527 1.0000 Uani . . .
F3 F 0.2649(3) 0.00023(19) 0.21955(17) 0.0762 1.0000 Uani . . .
F4 F 0.5218(3) -0.03095(15) 0.2049(2) 0.0747 1.0000 Uani . . .
F5 F 0.3101(4) -0.05685(13) 0.1099(2) 0.0793 1.0000 Uani . . .
F6 F 0.4948(4) 0.0216(2) 0.0862(2) 0.0946 1.0000 Uani . . .
F7 F 0.4485(4) 0.07701(13) 0.19617(17) 0.0645 1.0000 Uani . . .
P8 P 0.46749(13) 0.23405(7) 0.46226(7) 0.0492 1.0000 Uani . . .
F9 F 0.3214(3) 0.27364(16) 0.4923(2) 0.0755 1.0000 Uani . . .
F10 F 0.3451(3) 0.17509(14) 0.43176(18) 0.0631 1.0000 Uani . . .
F11 F 0.5041(4) 0.1995(2) 0.54639(18) 0.0828 1.0000 Uani . . .
F12 F 0.5852(4) 0.2949(2) 0.4940(2) 0.0879 1.0000 Uani . . .
F13 F 0.4332(5) 0.2692(2) 0.37779(19) 0.0922 1.0000 Uani . . .
F14 F 0.6153(4) 0.1939(3) 0.4340(3) 0.1122 1.0000 Uani . . .
N19 N 0.1285(3) -0.03154(15) 0.86308(16) 0.0292 1.0000 Uani . . .
C20 C 0.1009(4) -0.01146(17) 0.7876(2) 0.0304 1.0000 Uani . . .
N21 N 0.0784(3) 0.05532(14) 0.78716(17) 0.0290 1.0000 Uani . . .
C22 C 0.0438(4) 0.09750(17) 0.7180(2) 0.0283 1.0000 Uani . . .
C23 C 0.1504(5) 0.0989(2) 0.6615(2) 0.0379 1.0000 Uani . . .
C24 C 0.1225(5) 0.14446(19) 0.5986(2) 0.0369 1.0000 Uani . . .
C25 C -0.0114(4) 0.18660(17) 0.5943(2) 0.0288 1.0000 Uani . . .
N26 N -0.0320(3) 0.23837(14) 0.53435(16) 0.0277 1.0000 Uani . . .
C27 C -0.0116(4) 0.23193(17) 0.4582(2) 0.0297 1.0000 Uani . . .
N28 N -0.0254(3) 0.29226(14) 0.42453(17) 0.0299 1.0000 Uani . . .
C29 C -0.0556(4) 0.33915(18) 0.4811(2) 0.0315 1.0000 Uani . . .
C30 C -0.0619(4) 0.30557(17) 0.5493(2) 0.0309 1.0000 Uani . . .
C31 C 0.0049(5) 0.30962(19) 0.3429(2) 0.0401 1.0000 Uani . . .
C32 C -0.0369(4) 0.25290(17) 0.28503(19) 0.0298 1.0000 Uani . . .
C33 C -0.1966(5) 0.2328(2) 0.2651(2) 0.0368 1.0000 Uani . . .
C34 C -0.2356(5) 0.1821(2) 0.2096(2) 0.0376 1.0000 Uani . . .
C35 C -0.1151(4) 0.15254(18) 0.1715(2) 0.0317 1.0000 Uani . . .
C36 C -0.1574(5) 0.10106(19) 0.1075(2) 0.0402 1.0000 Uani . . .
C37 C 0.0457(5) 0.1713(2) 0.1934(2) 0.0370 1.0000 Uani . . .
C38 C 0.0840(5) 0.2207(2) 0.2508(2) 0.0364 1.0000 Uani . . .
C39 C -0.1211(4) 0.18314(19) 0.6492(2) 0.0346 1.0000 Uani . . .
C40 C -0.0930(4) 0.13807(19) 0.7118(2) 0.0349 1.0000 Uani . . .
C41 C 0.0933(4) 0.07799(18) 0.8653(2) 0.0325 1.0000 Uani . . .
C42 C 0.1248(4) 0.02358(18) 0.9125(2) 0.0319 1.0000 Uani . . .
O50 O 0.3371(14) -0.0625(6) 0.5312(7) 0.104(5) 0.452(16) Uiso . P 1
O51 O 0.3232(9) 0.0212(4) 0.3930(4) 0.153(3) 1.0000 Uiso . . .
O52 O 0.209(3) -0.0264(11) 0.4949(12) 0.228(10) 0.548(16) Uiso . P 2
O53 O -0.0199(6) 0.0790(3) 0.3882(3) 0.1014(15) 1.0000 Uiso . . .
H201 H 0.0965 -0.0389 0.7422 0.0375 1.0000 Uiso R . .
H231 H 0.2413 0.0697 0.6664 0.0465 1.0000 Uiso R . .
H241 H 0.1933 0.1477 0.5592 0.0445 1.0000 Uiso R . .
H271 H 0.0087 0.1916 0.4327 0.0362 1.0000 Uiso R . .
H291 H -0.0708 0.3850 0.4722 0.0385 1.0000 Uiso R . .
H301 H -0.0818 0.3238 0.5988 0.0379 1.0000 Uiso R . .
H312 H -0.0661 0.3487 0.3258 0.0511 1.0000 Uiso R . .
H311 H 0.1198 0.3206 0.3454 0.0513 1.0000 Uiso R . .
H331 H -0.2811 0.2536 0.2890 0.0454 1.0000 Uiso R . .
H341 H -0.3437 0.1671 0.1975 0.0465 1.0000 Uiso R . .
H361 H -0.2731 0.1045 0.0878 0.0501 1.0000 Uiso R . .
H362 H -0.0966 0.1098 0.0625 0.0505 1.0000 Uiso R . .
H371 H 0.1290 0.1506 0.1696 0.0444 1.0000 Uiso R . .
H381 H 0.1927 0.2326 0.2662 0.0442 1.0000 Uiso R . .
H391 H -0.2133 0.2114 0.6430 0.0405 1.0000 Uiso R . .
H401 H -0.1649 0.1350 0.7496 0.0420 1.0000 Uiso R . .
H411 H 0.0834 0.1228 0.8816 0.0396 1.0000 Uiso R . .
H421 H 0.1452 0.0228 0.9691 0.0402 1.0000 Uiso R . .
H532 H 0.0649 0.0527 0.4161 0.1228 1.0000 Uiso R . .
H531 H -0.1222 0.0619 0.3985 0.1228 1.0000 Uiso R . .
H511 H 0.4004 0.0562 0.4059 0.2029 1.0000 Uiso R . .
H512 H 0.3395 -0.0131 0.4324 0.2029 1.0000 Uiso R . .
H522 H 0.1797 -0.0225 0.5473 0.2657 0.548(16) Uiso R P 2
H521 H 0.1769 -0.0695 0.4738 0.2657 0.548(16) Uiso R P 2
H502 H 0.3155 -0.0623 0.5850 0.1390 0.452(16) Uiso R P 1
H501 H 0.3200 -0.1066 0.5097 0.1390 0.452(16) Uiso R P 1

loop_
_atom_site_aniso_label
_atom_site_aniso_U_11
_atom_site_aniso_U_22
_atom_site_aniso_U_33
_atom_site_aniso_U_23
_atom_site_aniso_U_13
_atom_site_aniso_U_12
P1 0.0310(5) 0.0288(5) 0.0423(6) -0.0012(4) 0.0050(4) 0.0000(4)
F2 0.0651(16) 0.0440(14) 0.0456(13) -0.0037(11) -0.0054(11) 0.0171(12)
F3 0.0528(16) 0.124(3) 0.0539(16) 0.0232(17) 0.0163(13) -0.0214(17)
F4 0.0608(17) 0.0524(17) 0.101(2) 0.0043(16) -0.0286(16) 0.0146(13)
F5 0.085(2) 0.0338(14) 0.106(2) -0.0183(15) -0.0381(18) 0.0077(13)
F6 0.0620(19) 0.156(4) 0.072(2) -0.002(2) 0.0349(16) 0.006(2)
F7 0.0769(19) 0.0428(15) 0.0687(18) -0.0085(13) -0.0094(14) -0.0182(13)
P8 0.0321(6) 0.0650(8) 0.0492(7) 0.0116(6) 0.0008(4) -0.0099(5)
F9 0.0464(15) 0.069(2) 0.108(3) -0.0263(18) -0.0007(15) 0.0001(13)
F10 0.0605(17) 0.0554(17) 0.0743(18) -0.0084(14) 0.0121(14) -0.0144(13)
F11 0.079(2) 0.103(3) 0.0634(19) 0.0289(18) -0.0047(16) 0.0033(19)
F12 0.0611(18) 0.117(3) 0.080(2) 0.008(2) -0.0108(15) -0.0480(19)
F13 0.106(3) 0.103(3) 0.0604(18) 0.0317(18) -0.0180(17) -0.048(2)
F14 0.0554(19) 0.169(4) 0.118(3) -0.012(3) 0.034(2) 0.017(2)
N19 0.0318(15) 0.0279(15) 0.0271(14) -0.0002(12) 0.0014(11) -0.0023(12)
C20 0.0354(18) 0.0273(18) 0.0277(17) 0.0008(14) 0.0014(14) -0.0003(14)
N21 0.0317(15) 0.0248(15) 0.0303(15) 0.0017(12) 0.0035(11) -0.0004(11)
C22 0.0302(17) 0.0247(17) 0.0300(17) 0.0013(13) 0.0034(13) -0.0013(13)
C23 0.038(2) 0.035(2) 0.042(2) 0.0079(16) 0.0095(16) 0.0102(16)
C24 0.040(2) 0.034(2) 0.039(2) 0.0076(16) 0.0158(16) 0.0064(15)
C25 0.0311(17) 0.0265(17) 0.0279(17) 0.0018(14) 0.0010(13) -0.0005(13)
N26 0.0298(15) 0.0249(15) 0.0282(14) -0.0001(11) 0.0027(11) 0.0010(11)
C27 0.0333(18) 0.0236(17) 0.0322(18) -0.0007(14) 0.0050(14) -0.0005(13)
N28 0.0356(16) 0.0237(15) 0.0301(15) -0.0022(12) 0.0028(12) -0.0031(12)
C29 0.0333(18) 0.0247(17) 0.0352(18) -0.0042(14) -0.0006(14) 0.0014(14)
C30 0.0322(18) 0.0264(18) 0.0331(18) -0.0033(14) 0.0008(14) 0.0036(14)
C31 0.061(3) 0.0288(19) 0.0306(19) 0.0009(15) 0.0076(17) -0.0101(17)
C32 0.0383(19) 0.0251(17) 0.0255(16) 0.0030(13) 0.0022(14) -0.0039(14)
C33 0.0358(19) 0.039(2) 0.0352(19) -0.0005(16) 0.0037(15) 0.0070(16)
C34 0.0332(19) 0.039(2) 0.0381(19) 0.0007(16) -0.0048(15) -0.0038(15)
C35 0.042(2) 0.0250(17) 0.0270(17) 0.0035(14) -0.0004(14) 0.0006(15)
C36 0.059(2) 0.0267(19) 0.0313(19) 0.0023(15) -0.0062(17) 0.0001(17)
C37 0.038(2) 0.037(2) 0.038(2) -0.0024(16) 0.0089(15) 0.0026(16)
C38 0.0319(18) 0.041(2) 0.0367(19) -0.0018(16) 0.0042(15) -0.0084(16)
C39 0.0307(18) 0.039(2) 0.0346(19) 0.0032(15) 0.0054(14) 0.0064(15)
C40 0.0321(18) 0.041(2) 0.0325(18) 0.0047(16) 0.0080(14) 0.0026(15)
C41 0.0379(19) 0.0288(18) 0.0306(18) -0.0049(14) 0.0044(14) -0.0023(14)
C42 0.0351(18) 0.0340(19) 0.0260(17) -0.0044(15) 0.0018(14) -0.0034(15)

loop_
_atom_type_symbol
_atom_type_scat_dispersion_real
_atom_type_scat_dispersion_imag
_atom_type_scat_Cromer_Mann_a1
_atom_type_scat_Cromer_Mann_b1
_atom_type_scat_Cromer_Mann_a2
_atom_type_scat_Cromer_Mann_b2
_atom_type_scat_Cromer_Mann_a3
_atom_type_scat_Cromer_Mann_b3
_atom_type_scat_Cromer_Mann_a4
_atom_type_scat_Cromer_Mann_b4
_atom_type_scat_Cromer_Mann_c
_atom_type_scat_source
C 0.0033 0.0016 2.3100 20.8439 1.0200 10.2075 1.5886 0.5687 0.8650 51.6512 0.2156 'International Tables Vol C 4.2.6.8 and 6.1.1.4'
H 0.0000 0.0000 0.4930 10.5109 0.3229 26.1257 0.1402 3.1424 0.0408 57.7998 0.0030 'International Tables Vol C 4.2.6.8 and 6.1.1.4'
N 0.0061 0.0033 12.2126 0.0057 3.1322 9.8933 2.0125 28.9975 1.1663 0.5826 -11.5290 'International Tables Vol C 4.2.6.8 and 6.1.1.4'
O 0.0106 0.0060 3.0485 13.2771 2.2868 5.7011 1.5463 0.3239 0.8670 32.9089 0.2508 'International Tables Vol C 4.2.6.8 and 6.1.1.4'
P 0.1023 0.0942 6.4345 1.9067 4.1791 27.1570 1.7800 0.5260 1.4908 68.1645 1.1149 'International Tables Vol C 4.2.6.8 and 6.1.1.4'
F 0.0171 0.0103 3.5392 10.2825 2.6412 4.2944 1.5170 0.2615 1.0243 26.1476 0.2776 'International Tables Vol C 4.2.6.8 and 6.1.1.4'

loop_
_geom_angle_atom_site_label_1
_geom_angle_site_symmetry_1
_geom_angle_atom_site_label_2
_geom_angle_atom_site_label_3
_geom_angle_site_symmetry_3
_geom_angle
_geom_angle_publ_flag
F2 . P1 F3 . 89.50(16) yes
F2 . P1 F4 . 178.63(18) yes
F3 . P1 F4 . 91.82(19) yes
F2 . P1 F5 . 88.37(14) yes
F3 . P1 F5 . 90.4(2) yes
F4 . P1 F5 . 91.98(16) yes
F2 . P1 F6 . 88.36(18) yes
F3 . P1 F6 . 177.7(2) yes
F4 . P1 F6 . 90.3(2) yes
F5 . P1 F6 . 90.4(2) yes
F2 . P1 F7 . 89.99(15) yes
F3 . P1 F7 . 89.66(18) yes
F4 . P1 F7 . 89.66(16) yes
F5 . P1 F7 . 178.36(16) yes
F6 . P1 F7 . 89.5(2) yes
F9 . P8 F10 . 89.24(16) yes
F9 . P8 F11 . 89.5(2) yes
F10 . P8 F11 . 90.66(18) yes
F9 . P8 F12 . 88.6(2) yes
F10 . P8 F12 . 177.9(2) yes
F11 . P8 F12 . 89.36(19) yes
F9 . P8 F13 . 90.9(2) yes
F10 . P8 F13 . 90.02(17) yes
F11 . P8 F13 . 179.20(18) yes
F12 . P8 F13 . 89.97(18) yes
F9 . P8 F14 . 178.8(2) yes
F10 . P8 F14 . 91.0(2) yes
F11 . P8 F14 . 89.3(2) yes
F12 . P8 F14 . 91.1(2) yes
F13 . P8 F14 . 90.3(2) yes
C36 2_556 N19 C20 . 127.2(3) yes
C36 2_556 N19 C42 . 123.6(3) yes
C20 . N19 C42 . 109.2(3) yes
N19 . C20 N21 . 108.0(3) yes
N19 . C20 H201 . 126.5 no
N21 . C20 H201 . 125.5 no
C20 . N21 C22 . 126.5(3) yes
C20 . N21 C41 . 108.8(3) yes
C22 . N21 C41 . 124.7(3) yes
N21 . C22 C23 . 119.8(3) yes
N21 . C22 C40 . 118.4(3) yes
C23 . C22 C40 . 121.8(3) yes
C22 . C23 C24 . 118.9(3) yes
C22 . C23 H231 . 120.0 no
C24 . C23 H231 . 121.0 no
C23 . C24 C25 . 119.0(3) yes
C23 . C24 H241 . 121.7 no
C25 . C24 H241 . 119.3 no
C24 . C25 N26 . 119.3(3) yes
C24 . C25 C39 . 121.9(3) yes
N26 . C25 C39 . 118.7(3) yes
C25 . N26 C27 . 126.6(3) yes
C25 . N26 C30 . 124.5(3) yes
C27 . N26 C30 . 108.6(3) yes
N26 . C27 N28 . 108.3(3) yes
N26 . C27 H271 . 125.7 no
N28 . C27 H271 . 125.9 no
C27 . N28 C29 . 109.0(3) yes
C27 . N28 C31 . 126.7(3) yes
C29 . N28 C31 . 124.0(3) yes
N28 . C29 C30 . 107.0(3) yes
N28 . C29 H291 . 125.6 no
C30 . C29 H291 . 127.4 no
N26 . C30 C29 . 107.1(3) yes
N26 . C30 H301 . 125.9 no
C29 . C30 H301 . 127.1 no
N28 . C31 C32 . 112.4(3) yes
N28 . C31 H312 . 106.8 no
C32 . C31 H312 . 108.5 no
N28 . C31 H311 . 107.4 no
C32 . C31 H311 . 109.6 no
H312 . C31 H311 . 112.2 no
C31 . C32 C33 . 120.5(3) yes
C31 . C32 C38 . 120.2(3) yes
C33 . C32 C38 . 119.3(3) yes
C32 . C33 C34 . 120.4(4) yes
C32 . C33 H331 . 120.5 no
C34 . C33 H331 . 119.0 no
C33 . C34 C35 . 120.2(3) yes
C33 . C34 H341 . 120.6 no
C35 . C34 H341 . 119.2 no
C34 . C35 C36 . 120.6(3) yes
C34 . C35 C37 . 119.2(3) yes
C36 . C35 C37 . 120.2(3) yes
C35 . C36 N19 2_556 112.5(3) yes
C35 . C36 H361 . 109.0 no
N19 2_556 C36 H361 . 106.9 no
C35 . C36 H362 . 110.1 no
N19 2_556 C36 H362 . 110.4 no
H361 . C36 H362 . 107.8 no
C35 . C37 C38 . 120.0(3) yes
C35 . C37 H371 . 120.2 no
C38 . C37 H371 . 119.7 no
C37 . C38 C32 . 120.6(3) yes
C37 . C38 H381 . 119.9 no
C32 . C38 H381 . 119.5 no
C25 . C39 C40 . 119.1(3) yes
C25 . C39 H391 . 119.5 no
C40 . C39 H391 . 121.4 no
C22 . C40 C39 . 119.3(3) yes
C22 . C40 H401 . 120.1 no
C39 . C40 H401 . 120.6 no
N21 . C41 C42 . 106.8(3) yes
N21 . C41 H411 . 125.9 no
C42 . C41 H411 . 127.2 no
N19 . C42 C41 . 107.2(3) yes
N19 . C42 H421 . 125.6 no
C41 . C42 H421 . 127.1 no
H502 . O50 H501 . 109.5 no
H511 . O51 H512 . 109.5 no
H522 . O52 H521 . 109.5 no
H532 . O53 H531 . 109.5 no

loop_
_geom_bond_atom_site_label_1
_geom_bond_atom_site_label_2
_geom_bond_site_symmetry_2
_geom_bond_distance
_geom_bond_publ_flag
P1 F2 . 1.603(2) yes
P1 F3 . 1.574(3) yes
P1 F4 . 1.576(3) yes
P1 F5 . 1.590(3) yes
P1 F6 . 1.592(3) yes
P1 F7 . 1.583(3) yes
P8 F9 . 1.583(3) yes
P8 F10 . 1.590(3) yes
P8 F11 . 1.572(3) yes
P8 F12 . 1.601(3) yes
P8 F13 . 1.581(3) yes
P8 F14 . 1.588(4) yes
N19 C36 2_556 1.476(5) yes
N19 C20 . 1.328(4) yes
N19 C42 . 1.379(5) yes
C20 N21 . 1.339(4) yes
C20 H201 . 0.936 no
N21 C22 . 1.435(4) yes
N21 C41 . 1.386(4) yes
C22 C23 . 1.384(5) yes
C22 C40 . 1.384(5) yes
C23 C24 . 1.392(5) yes
C23 H231 . 0.947 no
C24 C25 . 1.385(5) yes
C24 H241 . 0.946 no
C25 N26 . 1.437(4) yes
C25 C39 . 1.383(5) yes
N26 C27 . 1.326(4) yes
N26 C30 . 1.386(4) yes
C27 N28 . 1.325(4) yes
C27 H271 . 0.935 no
N28 C29 . 1.380(4) yes
N28 C31 . 1.474(4) yes
C29 C30 . 1.339(5) yes
C29 H291 . 0.928 no
C30 H301 . 0.945 no
C31 C32 . 1.502(5) yes
C31 H312 . 0.994 no
C31 H311 . 0.973 no
C32 C33 . 1.382(5) yes
C32 C38 . 1.379(5) yes
C33 C34 . 1.385(5) yes
C33 H331 . 0.948 no
C34 C35 . 1.388(5) yes
C34 H341 . 0.941 no
C35 C36 . 1.496(5) yes
C35 C37 . 1.387(5) yes
C36 H361 . 0.976 no
C36 H362 . 0.980 no
C37 C38 . 1.386(5) yes
C37 H371 . 0.938 no
C38 H381 . 0.935 no
C39 C40 . 1.382(5) yes
C39 H391 . 0.943 no
C40 H401 . 0.931 no
C41 C42 . 1.347(5) yes
C41 H411 . 0.938 no
C42 H421 . 0.950 no
O50 H502 . 0.950 no
O50 H501 . 0.950 no
O51 H511 . 0.950 no
O51 H512 . 0.950 no
O52 H522 . 0.950 no
O52 H521 . 0.950 no
O53 H532 . 0.950 no
O53 H531 . 0.950 no

loop_
_geom_hbond_atom_site_label_D
_geom_hbond_atom_site_label_H
_geom_hbond_atom_site_label_A
_geom_hbond_site_symmetry_A
_geom_hbond_angle_DHA
_geom_hbond_distance_DH
_geom_hbond_distance_HA
_geom_hbond_distance_DA
_geom_hbond_publ_flag
C20 H201 O53 2_556 160 0.94 2.35 3.247(5) yes
C27 H271 O53 . 160 0.94 2.36 3.257(5) yes
O53 H532 O51 . 135 0.95 2.31 3.058(5) yes
O53 H532 O52 . 164 0.95 2.29 3.214(5) yes
O53 H531 O50 2_556 151 0.95 2.27 3.133(5) yes
O53 H531 O52 2_556 133 0.95 2.14 2.872(5) yes
O51 H511 O50 2_656 136 0.95 2.30 3.050(5) yes
O51 H512 O50 . 162 0.95 1.94 2.858(5) yes
O51 H512 O52 . 122 0.95 1.63 2.280(5) yes
O52 H522 O53 2_556 133 0.95 2.14 2.872(5) yes
